data_7710235
loop_
_publ_author_name
'Al-Jibori, Subhi A.'
'Irzoqi, Ahmed A.'
'Al-Janabi, Ahmed S. M.'
'Al-Nassiry, Amenah I. A.'
'Basak-Modi, Sucharita'
'Ghosh, Shishir'
'Wagner, Christoph'
'Hogarth, Graeme'

_publ_section_title
;
 Synthesis, structure and reactivity with phosphines of Hg(ii)
 ortho-cyano-aminothiophenolate complexes formed via C--S bond cleavage
 and dehydrogenation of 2-aminobenzothiazoles
;
_journal_name_full 'Dalton Transactions'
_journal_paper_doi 10.1039/D2DT00391K
_journal_year 2022
_chemical_formula_moiety 'C52 H42 Hg2 N4 P2 S2'
_chemical_formula_sum 'C52 H42 Hg2 N4 P2 S2'
_chemical_formula_weight 1250.13
_space_group_crystal_system triclinic
_space_group_IT_number 2
_space_group_name_Hall '-P 1'
_space_group_name_H-M_alt 'P -1'
_atom_sites_solution_hydrogens geom
_audit_creation_date 2021-07-20
_audit_creation_method
;
Olex2 1.2
(compiled 2018.05.29 svn.r3508 for OlexSys, GUI svn.r5506)
;
_audit_update_record
;
2021-07-20 deposited with the CCDC.	2022-05-06 downloaded from the CCDC.
;
_cell_angle_alpha 111.211(4)
_cell_angle_beta 92.649(4)
_cell_angle_gamma 104.909(4)
_cell_formula_units_Z 1
_cell_length_a 9.5001(5)
_cell_length_b 11.3813(6)
_cell_length_c 12.3018(6)
_cell_measurement_reflns_used 9898
_cell_measurement_temperature 213
_cell_measurement_theta_max 29.69
_cell_measurement_theta_min 1.80
_cell_volume 1183.85(12)
_computing_cell_refinement
;
X-Area Recipe 1.33.0.0 (STOE, 2015)
;
_computing_data_collection
;
X-Area WinXpose 2.0.22.0 (STOE, 2016)
;
_computing_data_reduction 'STOE X-Area 1.77'
_computing_molecular_graphics 'OLEX2 (Dolomanov et al., 2009)'
_computing_publication_material 'OLEX2 (Dolomanov et al., 2009)'
_computing_structure_refinement 'SHELXL2017/7 (Sheldrick, 2015b)'
_computing_structure_solution 'SHELXT2014/7 (Sheldrick, 2015a)'
_diffrn_ambient_temperature 213
_diffrn_detector 'image plate (34 cm diameter)'
_diffrn_detector_area_resol_mean 6.67
_diffrn_detector_type 'STOE Imaging Plate'
_diffrn_measured_fraction_theta_full 0.987
_diffrn_measured_fraction_theta_max 0.973
_diffrn_measurement_device '2-circle diffractometer'
_diffrn_measurement_device_type 'STOE IPDS 2'
_diffrn_measurement_method 'rotation method'
_diffrn_radiation_collimation '0.5 mm diameter, monocapillary'
_diffrn_radiation_monochromator 'plane graphite'
_diffrn_radiation_polarisn_norm 0
_diffrn_radiation_type MoK\a
_diffrn_radiation_wavelength 0.71073
_diffrn_reflns_av_R_equivalents 0.0462
_diffrn_reflns_av_unetI/netI 0.0425
_diffrn_reflns_Laue_measured_fraction_full 0.987
_diffrn_reflns_Laue_measured_fraction_max 0.973
_diffrn_reflns_limit_h_max 12
_diffrn_reflns_limit_h_min -12
_diffrn_reflns_limit_k_max 15
_diffrn_reflns_limit_k_min -15
_diffrn_reflns_limit_l_max 16
_diffrn_reflns_limit_l_min -16
_diffrn_reflns_number 13513
_diffrn_reflns_point_group_measured_fraction_full 0.987
_diffrn_reflns_point_group_measured_fraction_max 0.973
_diffrn_reflns_theta_full 25.242
_diffrn_reflns_theta_max 29.162
_diffrn_reflns_theta_min 1.797
_diffrn_source 'sealed X-ray tube, 12 x 0.4 mm long-fine focus'
_diffrn_source_type 'Incoatec I\ms'
_exptl_absorpt_coefficient_mu 6.672
_exptl_absorpt_correction_T_max 0.5225
_exptl_absorpt_correction_T_min 0.2046
_exptl_absorpt_correction_type integration
_exptl_absorpt_process_details '(IPDS Software; Stoe & Cie, 1999)'
_exptl_crystal_colour 'clear dark yellow'
_exptl_crystal_colour_lustre clear
_exptl_crystal_colour_modifier dark
_exptl_crystal_colour_primary yellow
_exptl_crystal_density_diffrn 1.754
_exptl_crystal_density_method 'not measured'
_exptl_crystal_description block
_exptl_crystal_F_000 604
_exptl_crystal_size_max 0.26
_exptl_crystal_size_mid 0.21
_exptl_crystal_size_min 0.1
_refine_diff_density_max 1.331
_refine_diff_density_min -1.042
_refine_diff_density_rms 0.120
_refine_ls_extinction_coef 0.0014(3)
_refine_ls_extinction_expression Fc^*^=kFc[1+0.001xFc^2^\l^3^/sin(2\q)]^-1/4^
_refine_ls_extinction_method 'SHELXL-2014/7 (Sheldrick 2014'
_refine_ls_goodness_of_fit_ref 1.020
_refine_ls_hydrogen_treatment constr
_refine_ls_matrix_type full
_refine_ls_number_parameters 281
_refine_ls_number_reflns 6228
_refine_ls_number_restraints 0
_refine_ls_restrained_S_all 1.020
_refine_ls_R_factor_all 0.0374
_refine_ls_R_factor_gt 0.0284
_refine_ls_shift/su_max 0.002
_refine_ls_shift/su_mean 0.000
_refine_ls_structure_factor_coef Fsqd
_refine_ls_weighting_details 'w=1/[\s^2^(Fo^2^)+(0.0350P)^2^+0.5019P] where P=(Fo^2^+2Fc^2^)/3'
_refine_ls_weighting_scheme calc
_refine_ls_wR_factor_gt 0.0649
_refine_ls_wR_factor_ref 0.0687
_reflns_Friedel_coverage 0.000
_reflns_number_gt 5354
_reflns_number_total 6228
_reflns_threshold_expression 'I > 2\s(I)'
_cod_data_source_file d2dt00391k2.cif
_cod_data_source_block ipds4371
_cod_original_cell_volume 1183.85(11)
_cod_database_code 7710235
_shelx_shelxl_version_number 2014/7
_shelx_space_group_comment
;
The symmetry employed for this shelxl refinement is uniquely defined
by the following loop, which should always be used as a source of
symmetry information in preference to the above space-group names.
They are only intended as comments.
;
_shelx_estimated_absorpt_t_max 0.555
_shelx_estimated_absorpt_t_min 0.276
_olex2_refinement_description
;
1. Fixed Uiso
 At 1.2 times of:
  All C(H) groups, All C(H,H,H) groups
2.a Aromatic/amide H refined with riding coordinates:
 C3(H3), C4(H4), C6(H6), C10(H10), C11(H11), C12(H12), C13(H13), C14(H14),
 C16(H16), C17(H17), C18(H18), C19(H19), C20(H20), C22(H22), C23(H23), C24(H24),
  C25(H25), C26(H26)
2.b Idealised Me refined with riding coordinates:
 C8(H8A,H8B,H8C)
;
_olex2_submission_special_instructions 'No special instructions were received'

loop_
_space_group_symop_operation_xyz
'x, y, z'
'-x, -y, -z'

loop_
_atom_site_label
_atom_site_type_symbol
_atom_site_fract_x
_atom_site_fract_y
_atom_site_fract_z
_atom_site_U_iso_or_equiv
_atom_site_adp_type
_atom_site_occupancy
_atom_site_site_symmetry_order
_atom_site_calc_flag
_atom_site_refinement_flags_posn
_atom_site_refinement_flags_adp
_atom_site_refinement_flags_occupancy
_atom_site_disorder_assembly
_atom_site_disorder_group
C1 C 0.5147(4) 0.2678(4) 1.1617(3) 0.0365(7) Uani 1 1 d . . . . .
C2 C 0.5305(4) 0.3017(4) 1.0631(4) 0.0393(8) Uani 1 1 d . . . . .
C3 C 0.5997(4) 0.4336(4) 1.0827(5) 0.0465(10) Uani 1 1 d . . . . .
H3 H 0.6136 0.4582 1.0188 0.056 Uiso 1 1 calc R . . . .
C4 C 0.6477(5) 0.5279(4) 1.1964(5) 0.0566(13) Uani 1 1 d . . . . .
H4 H 0.6926 0.6150 1.2070 0.068 Uiso 1 1 calc R . . . .
C5 C 0.6308(5) 0.4965(5) 1.2943(5) 0.0557(12) Uani 1 1 d . . . . .
C6 C 0.5635(4) 0.3655(5) 1.2748(4) 0.0469(10) Uani 1 1 d . . . . .
H6 H 0.5506 0.3420 1.3395 0.056 Uiso 1 1 calc R . . . .
C7 C 0.5031(5) 0.2274(4) 0.8552(4) 0.0451(9) Uani 1 1 d . . . . .
C8 C 0.6842(7) 0.6011(6) 1.4171(6) 0.084(2) Uani 1 1 d . . . . .
H8A H 0.6635 0.5617 1.4739 0.101 Uiso 1 1 calc R . . . .
H8B H 0.6347 0.6674 1.4292 0.101 Uiso 1 1 calc R . . . .
H8C H 0.7886 0.6407 1.4263 0.101 Uiso 1 1 calc R . . . .
C9 C 0.0177(3) -0.2638(4) 0.8105(3) 0.0327(7) Uani 1 1 d . . . . .
C10 C -0.1346(4) -0.2895(4) 0.8074(4) 0.0400(8) Uani 1 1 d . . . . .
H10 H -0.1824 -0.2350 0.7905 0.048 Uiso 1 1 calc R . . . .
C11 C -0.2142(4) -0.3966(5) 0.8296(4) 0.0475(10) Uani 1 1 d . . . . .
H11 H -0.3158 -0.4144 0.8265 0.057 Uiso 1 1 calc R . . . .
C12 C -0.1448(4) -0.4766(5) 0.8562(4) 0.0450(9) Uani 1 1 d . . . . .
H12 H -0.1993 -0.5473 0.8723 0.054 Uiso 1 1 calc R . . . .
C13 C 0.0064(4) -0.4527(5) 0.8592(4) 0.0473(10) Uani 1 1 d . . . . .
H13 H 0.0530 -0.5081 0.8759 0.057 Uiso 1 1 calc R . . . .
C14 C 0.0872(4) -0.3465(5) 0.8372(4) 0.0427(9) Uani 1 1 d . . . . .
H14 H 0.1887 -0.3298 0.8402 0.051 Uiso 1 1 calc R . . . .
C15 C 0.2004(4) -0.1941(4) 0.6466(3) 0.0366(7) Uani 1 1 d . . . . .
C16 C 0.1341(5) -0.3233(5) 0.5653(4) 0.0521(11) Uani 1 1 d . . . . .
H16 H 0.0520 -0.3766 0.5807 0.063 Uiso 1 1 calc R . . . .
C17 C 0.1906(6) -0.3717(5) 0.4618(4) 0.0592(13) Uani 1 1 d . . . . .
H17 H 0.1456 -0.4573 0.4076 0.071 Uiso 1 1 calc R . . . .
C18 C 0.3124(5) -0.2944(5) 0.4387(4) 0.0496(10) Uani 1 1 d . . . . .
H18 H 0.3510 -0.3282 0.3699 0.059 Uiso 1 1 calc R . . . .
C19 C 0.3770(5) -0.1675(5) 0.5170(4) 0.0463(9) Uani 1 1 d . . . . .
H19 H 0.4584 -0.1150 0.5002 0.056 Uiso 1 1 calc R . . . .
C20 C 0.3227(4) -0.1161(4) 0.6213(4) 0.0417(8) Uani 1 1 d . . . . .
H20 H 0.3678 -0.0298 0.6741 0.050 Uiso 1 1 calc R . . . .
C21 C 0.0169(4) -0.0307(4) 0.7601(4) 0.0377(7) Uani 1 1 d . . . . .
C22 C -0.0572(6) -0.0634(6) 0.6489(4) 0.0600(13) Uani 1 1 d . . . . .
H22 H -0.0464 -0.1337 0.5849 0.072 Uiso 1 1 calc R . . . .
C23 C -0.1482(7) 0.0097(7) 0.6335(6) 0.0766(18) Uani 1 1 d . . . . .
H23 H -0.1988 -0.0124 0.5590 0.092 Uiso 1 1 calc R . . . .
C24 C -0.1633(6) 0.1138(7) 0.7276(6) 0.0674(15) Uani 1 1 d . . . . .
H24 H -0.2232 0.1630 0.7168 0.081 Uiso 1 1 calc R . . . .
C25 C -0.0902(7) 0.1454(6) 0.8375(6) 0.0695(15) Uani 1 1 d . . . . .
H25 H -0.1010 0.2159 0.9014 0.083 Uiso 1 1 calc R . . . .
C26 C 0.0003(6) 0.0726(5) 0.8545(4) 0.0532(11) Uani 1 1 d . . . . .
H26 H 0.0492 0.0941 0.9295 0.064 Uiso 1 1 calc R . . . .
Hg Hg 0.33113(2) 0.00712(2) 0.94123(2) 0.03619(6) Uani 1 1 d . . . . .
N1 N 0.4763(4) 0.2038(4) 0.9506(3) 0.0431(7) Uani 1 1 d . . . . .
N2 N 0.5213(6) 0.2370(5) 0.7662(5) 0.0678(12) Uani 1 1 d . . . . .
P P 0.13192(9) -0.12726(10) 0.78265(8) 0.03374(18) Uani 1 1 d . . . . .
S S 0.43302(9) 0.10364(10) 1.14937(8) 0.03652(18) Uani 1 1 d . . . . .

loop_
_atom_site_aniso_label
_atom_site_aniso_U_11
_atom_site_aniso_U_22
_atom_site_aniso_U_33
_atom_site_aniso_U_23
_atom_site_aniso_U_13
_atom_site_aniso_U_12
C1 0.0248(13) 0.0391(18) 0.0419(19) 0.0091(15) 0.0035(13) 0.0131(13)
C2 0.0252(14) 0.044(2) 0.047(2) 0.0143(17) 0.0063(13) 0.0132(14)
C3 0.0327(17) 0.040(2) 0.068(3) 0.021(2) 0.0065(17) 0.0117(15)
C4 0.040(2) 0.0336(19) 0.084(4) 0.010(2) -0.002(2) 0.0114(16)
C5 0.0388(19) 0.043(2) 0.066(3) -0.001(2) -0.0093(19) 0.0162(17)
C6 0.0359(17) 0.051(2) 0.046(2) 0.0065(18) -0.0020(15) 0.0185(17)
C7 0.049(2) 0.042(2) 0.057(3) 0.0271(19) 0.0227(18) 0.0183(17)
C8 0.076(4) 0.053(3) 0.085(4) -0.012(3) -0.020(3) 0.018(3)
C9 0.0253(14) 0.0403(18) 0.0310(16) 0.0121(14) 0.0024(12) 0.0101(13)
C10 0.0292(15) 0.043(2) 0.048(2) 0.0150(17) 0.0095(14) 0.0149(14)
C11 0.0286(16) 0.054(2) 0.060(3) 0.021(2) 0.0153(16) 0.0120(16)
C12 0.0349(17) 0.051(2) 0.050(2) 0.0226(19) 0.0140(16) 0.0094(16)
C13 0.0368(18) 0.056(2) 0.061(3) 0.033(2) 0.0094(17) 0.0167(17)
C14 0.0266(15) 0.056(2) 0.054(2) 0.031(2) 0.0071(15) 0.0121(15)
C15 0.0329(15) 0.0440(19) 0.0316(17) 0.0140(15) 0.0042(13) 0.0106(14)
C16 0.048(2) 0.051(2) 0.041(2) 0.0108(19) 0.0132(17) -0.0033(19)
C17 0.066(3) 0.052(3) 0.037(2) 0.0056(19) 0.016(2) -0.004(2)
C18 0.053(2) 0.057(3) 0.038(2) 0.0185(19) 0.0154(17) 0.013(2)
C19 0.0433(19) 0.055(2) 0.045(2) 0.027(2) 0.0130(16) 0.0090(18)
C20 0.0421(18) 0.044(2) 0.041(2) 0.0205(17) 0.0073(15) 0.0088(16)
C21 0.0356(16) 0.0404(19) 0.0386(19) 0.0171(16) 0.0043(14) 0.0114(14)
C22 0.067(3) 0.069(3) 0.042(2) 0.011(2) -0.006(2) 0.037(3)
C23 0.080(4) 0.097(5) 0.065(3) 0.030(3) -0.005(3) 0.051(4)
C24 0.073(3) 0.081(4) 0.078(4) 0.046(3) 0.022(3) 0.048(3)
C25 0.087(4) 0.071(3) 0.064(3) 0.023(3) 0.017(3) 0.049(3)
C26 0.065(3) 0.052(2) 0.040(2) 0.0104(19) 0.0031(19) 0.025(2)
Hg 0.02952(7) 0.04018(8) 0.03460(8) 0.01386(5) -0.00097(4) 0.00511(5)
N1 0.0460(17) 0.0408(17) 0.0424(18) 0.0190(15) 0.0104(14) 0.0077(14)
N2 0.089(3) 0.068(3) 0.068(3) 0.044(3) 0.039(3) 0.030(2)
P 0.0273(4) 0.0400(5) 0.0322(4) 0.0131(4) 0.0026(3) 0.0087(3)
S 0.0321(4) 0.0437(5) 0.0324(4) 0.0146(4) 0.0032(3) 0.0092(3)

loop_
_atom_type_symbol
_atom_type_description
_atom_type_scat_dispersion_real
_atom_type_scat_dispersion_imag
_atom_type_scat_source
C C 0.0033 0.0016 'International Tables Vol C Tables 4.2.6.8 and 6.1.1.4'
H H 0.0000 0.0000 'International Tables Vol C Tables 4.2.6.8 and 6.1.1.4'
Hg Hg -2.3894 9.2266 'International Tables Vol C Tables 4.2.6.8 and 6.1.1.4'
N N 0.0061 0.0033 'International Tables Vol C Tables 4.2.6.8 and 6.1.1.4'
P P 0.1023 0.0942 'International Tables Vol C Tables 4.2.6.8 and 6.1.1.4'
S S 0.1246 0.1234 'International Tables Vol C Tables 4.2.6.8 and 6.1.1.4'

loop_
_geom_angle_atom_site_label_1
_geom_angle_atom_site_label_2
_geom_angle_atom_site_label_3
_geom_angle
_geom_angle_site_symmetry_1
_geom_angle_site_symmetry_3
_geom_angle_publ_flag
C2 C1 S 122.7(3) . . ?
C6 C1 C2 119.7(4) . . ?
C6 C1 S 117.6(3) . . ?
C3 C2 C1 118.0(4) . . ?
N1 C2 C1 119.1(4) . . ?
N1 C2 C3 122.9(4) . . ?
C2 C3 H3 119.6 . . ?
C4 C3 C2 120.7(5) . . ?
C4 C3 H3 119.6 . . ?
C3 C4 H4 119.0 . . ?
C5 C4 C3 122.0(4) . . ?
C5 C4 H4 119.0 . . ?
C4 C5 C6 117.3(4) . . ?
C4 C5 C8 120.9(5) . . ?
C6 C5 C8 121.8(6) . . ?
C1 C6 H6 118.9 . . ?
C5 C6 C1 122.3(5) . . ?
C5 C6 H6 118.9 . . ?
N2 C7 N1 174.3(5) . . ?
C5 C8 H8A 109.5 . . ?
C5 C8 H8B 109.5 . . ?
C5 C8 H8C 109.5 . . ?
H8A C8 H8B 109.5 . . ?
H8A C8 H8C 109.5 . . ?
H8B C8 H8C 109.5 . . ?
C10 C9 C14 119.1(4) . . ?
C10 C9 P 123.4(3) . . ?
C14 C9 P 117.5(3) . . ?
C9 C10 H10 120.1 . . ?
C11 C10 C9 119.7(4) . . ?
C11 C10 H10 120.1 . . ?
C10 C11 H11 119.7 . . ?
C12 C11 C10 120.7(3) . . ?
C12 C11 H11 119.7 . . ?
C11 C12 H12 119.8 . . ?
C11 C12 C13 120.3(4) . . ?
C13 C12 H12 119.8 . . ?
C12 C13 H13 120.1 . . ?
C14 C13 C12 119.7(4) . . ?
C14 C13 H13 120.1 . . ?
C9 C14 H14 119.8 . . ?
C13 C14 C9 120.5(3) . . ?
C13 C14 H14 119.8 . . ?
C16 C15 P 121.6(3) . . ?
C20 C15 C16 119.0(4) . . ?
C20 C15 P 119.4(3) . . ?
C15 C16 H16 120.0 . . ?
C17 C16 C15 120.0(4) . . ?
C17 C16 H16 120.0 . . ?
C16 C17 H17 119.8 . . ?
C18 C17 C16 120.5(4) . . ?
C18 C17 H17 119.8 . . ?
C17 C18 H18 120.0 . . ?
C19 C18 C17 120.0(4) . . ?
C19 C18 H18 120.0 . . ?
C18 C19 H19 119.6 . . ?
C18 C19 C20 120.9(4) . . ?
C20 C19 H19 119.6 . . ?
C15 C20 H20 120.1 . . ?
C19 C20 C15 119.7(4) . . ?
C19 C20 H20 120.1 . . ?
C22 C21 P 120.2(3) . . ?
C26 C21 C22 120.1(4) . . ?
C26 C21 P 119.7(3) . . ?
C21 C22 H22 120.2 . . ?
C21 C22 C23 119.6(5) . . ?
C23 C22 H22 120.2 . . ?
C22 C23 H23 119.9 . . ?
C24 C23 C22 120.2(5) . . ?
C24 C23 H23 119.9 . . ?
C23 C24 H24 120.0 . . ?
C25 C24 C23 119.9(5) . . ?
C25 C24 H24 120.0 . . ?
C24 C25 H25 119.8 . . ?
C24 C25 C26 120.5(5) . . ?
C26 C25 H25 119.8 . . ?
C21 C26 C25 119.7(5) . . ?
C21 C26 H26 120.2 . . ?
C25 C26 H26 120.2 . . ?
N1 Hg P 121.65(10) . . ?
N1 Hg S 87.31(9) . 2_657 ?
N1 Hg S 81.05(10) . . ?
P Hg S 100.49(3) . 2_657 ?
P Hg S 151.09(3) . . ?
S Hg S 98.06(3) . 2_657 ?
C2 N1 Hg 116.6(3) . . ?
C7 N1 C2 121.2(4) . . ?
C7 N1 Hg 122.1(3) . . ?
C9 P C21 108.41(16) . . ?
C9 P Hg 111.76(11) . . ?
C15 P C9 107.74(18) . . ?
C15 P C21 107.26(18) . . ?
C15 P Hg 110.83(12) . . ?
C21 P Hg 110.67(13) . . ?
C1 S Hg 98.24(13) . . ?
C1 S Hg 98.50(11) . 2_657 ?
Hg S Hg 81.93(3) . 2_657 ?

loop_
_geom_bond_atom_site_label_1
_geom_bond_atom_site_label_2
_geom_bond_distance
_geom_bond_site_symmetry_2
_geom_bond_publ_flag
C1 C2 1.403(6) . ?
C1 C6 1.394(6) . ?
C1 S 1.776(4) . ?
C2 C3 1.400(6) . ?
C2 N1 1.395(5) . ?
C3 H3 0.9300 . ?
C3 C4 1.385(7) . ?
C4 H4 0.9300 . ?
C4 C5 1.380(8) . ?
C5 C6 1.388(7) . ?
C5 C8 1.507(7) . ?
C6 H6 0.9300 . ?
C7 N1 1.318(6) . ?
C7 N2 1.155(6) . ?
C8 H8A 0.9600 . ?
C8 H8B 0.9600 . ?
C8 H8C 0.9600 . ?
C9 C10 1.396(4) . ?
C9 C14 1.398(5) . ?
C9 P 1.806(4) . ?
C10 H10 0.9300 . ?
C10 C11 1.385(6) . ?
C11 H11 0.9300 . ?
C11 C12 1.369(6) . ?
C12 H12 0.9300 . ?
C12 C13 1.387(5) . ?
C13 H13 0.9300 . ?
C13 C14 1.379(6) . ?
C14 H14 0.9300 . ?
C15 C16 1.400(6) . ?
C15 C20 1.392(5) . ?
C15 P 1.799(4) . ?
C16 H16 0.9300 . ?
C16 C17 1.386(6) . ?
C17 H17 0.9300 . ?
C17 C18 1.371(6) . ?
C18 H18 0.9300 . ?
C18 C19 1.369(7) . ?
C19 H19 0.9300 . ?
C19 C20 1.389(6) . ?
C20 H20 0.9300 . ?
C21 C22 1.383(6) . ?
C21 C26 1.372(6) . ?
C21 P 1.813(4) . ?
C22 H22 0.9300 . ?
C22 C23 1.395(7) . ?
C23 H23 0.9300 . ?
C23 C24 1.370(9) . ?
C24 H24 0.9300 . ?
C24 C25 1.369(9) . ?
C25 H25 0.9300 . ?
C25 C26 1.394(7) . ?
C26 H26 0.9300 . ?
Hg N1 2.266(3) . ?
Hg P 2.3951(9) . ?
Hg S 2.4266(9) . ?
Hg S 2.9187(9) 2_657 ?
S Hg 2.9188(9) 2_657 ?

loop_
_geom_torsion_atom_site_label_1
_geom_torsion_atom_site_label_2
_geom_torsion_atom_site_label_3
_geom_torsion_atom_site_label_4
_geom_torsion
_geom_torsion_site_symmetry_1
_geom_torsion_site_symmetry_2
_geom_torsion_site_symmetry_3
_geom_torsion_site_symmetry_4
_geom_torsion_publ_flag
C1 C2 C3 C4 -1.5(5) . . . . ?
C1 C2 N1 C7 -172.2(4) . . . . ?
C1 C2 N1 Hg 10.9(4) . . . . ?
C2 C1 C6 C5 -1.3(5) . . . . ?
C2 C1 S Hg -11.7(3) . . . . ?
C2 C1 S Hg 71.3(3) . . . 2_657 ?
C2 C3 C4 C5 0.5(6) . . . . ?
C3 C2 N1 C7 8.2(6) . . . . ?
C3 C2 N1 Hg -168.7(3) . . . . ?
C3 C4 C5 C6 0.1(6) . . . . ?
C3 C4 C5 C8 179.9(4) . . . . ?
C4 C5 C6 C1 0.3(6) . . . . ?
C6 C1 C2 C3 1.9(5) . . . . ?
C6 C1 C2 N1 -177.7(3) . . . . ?
C6 C1 S Hg -109.0(3) . . . 2_657 ?
C6 C1 S Hg 168.0(3) . . . . ?
C8 C5 C6 C1 -179.5(4) . . . . ?
C9 C10 C11 C12 0.9(7) . . . . ?
C10 C9 C14 C13 0.6(6) . . . . ?
C10 C9 P C15 -112.6(3) . . . . ?
C10 C9 P C21 3.2(4) . . . . ?
C10 C9 P Hg 125.5(3) . . . . ?
C10 C11 C12 C13 -1.1(7) . . . . ?
C11 C12 C13 C14 1.1(7) . . . . ?
C12 C13 C14 C9 -0.8(7) . . . . ?
C14 C9 C10 C11 -0.6(6) . . . . ?
C14 C9 P C15 67.9(3) . . . . ?
C14 C9 P C21 -176.3(3) . . . . ?
C14 C9 P Hg -54.1(3) . . . . ?
C15 C16 C17 C18 0.7(9) . . . . ?
C16 C15 C20 C19 -0.4(6) . . . . ?
C16 C15 P C9 18.2(4) . . . . ?
C16 C15 P C21 -98.3(4) . . . . ?
C16 C15 P Hg 140.8(3) . . . . ?
C16 C17 C18 C19 -1.4(9) . . . . ?
C17 C18 C19 C20 1.3(8) . . . . ?
C18 C19 C20 C15 -0.3(7) . . . . ?
C20 C15 C16 C17 0.2(7) . . . . ?
C20 C15 P C9 -161.5(3) . . . . ?
C20 C15 P C21 82.0(3) . . . . ?
C20 C15 P Hg -38.9(4) . . . . ?
C21 C22 C23 C24 0.5(10) . . . . ?
C22 C21 C26 C25 -0.7(8) . . . . ?
C22 C21 P C9 -87.1(4) . . . . ?
C22 C21 P C15 29.0(4) . . . . ?
C22 C21 P Hg 150.0(4) . . . . ?
C22 C23 C24 C25 -0.7(11) . . . . ?
C23 C24 C25 C26 0.3(11) . . . . ?
C24 C25 C26 C21 0.4(9) . . . . ?
C26 C21 C22 C23 0.2(9) . . . . ?
C26 C21 P C9 91.1(4) . . . . ?
C26 C21 P C15 -152.8(4) . . . . ?
C26 C21 P Hg -31.8(4) . . . . ?
N1 C2 C3 C4 178.1(4) . . . . ?
P C9 C10 C11 179.9(3) . . . . ?
P C9 C14 C13 -179.9(4) . . . . ?
P C15 C16 C17 -179.5(4) . . . . ?
P C15 C20 C19 179.4(3) . . . . ?
P C21 C22 C23 178.4(5) . . . . ?
P C21 C26 C25 -178.9(4) . . . . ?
S C1 C2 C3 -178.5(3) . . . . ?
S C1 C2 N1 1.9(5) . . . . ?
S C1 C6 C5 179.0(3) . . . . ?
